data_7128516
loop_
_publ_author_name
'Garcia-Marquez, Alfonso'
'Frontera, Antonio'
'Roisnel, Thierry'
'Gramage-Doria, Rafael'

_publ_section_title
;
 Ultrashort H\d+ &#x00B7;&#x00B7;&#x00B7; H\d- intermolecular distance in
 a supramolecular system in the solid state
;
_journal_name_full 'Chemical Communications'
_journal_paper_doi 10.1039/D1CC02143E
_journal_year 2021
_chemical_compound_source 'synthesis as described'
_chemical_formula_moiety 'C18 H15 O P'
_chemical_formula_sum 'C18 H15 O P'
_chemical_formula_weight 278.27
_space_group_crystal_system tetragonal
_space_group_IT_number 88
_space_group_name_Hall '-I 4ad'
_space_group_name_H-M_alt 'I 41/a :2'
_atom_sites_solution_hydrogens mixed
_atom_sites_solution_primary dual
_atom_sites_solution_secondary difmap
_audit_update_record
;
2021-03-18 deposited with the CCDC.	2021-06-18 downloaded from the CCDC.
;
_cell_angle_alpha 90
_cell_angle_beta 90
_cell_angle_gamma 90
_cell_formula_units_Z 16
_cell_length_a 26.3794(16)
_cell_length_b 26.3794
_cell_length_c 8.4535(5)
_cell_measurement_reflns_used 9968
_cell_measurement_temperature 150(2)
_cell_measurement_theta_max 27.4982
_cell_measurement_theta_min 2.1836
_cell_measurement_wavelength 0.710730
_cell_volume 5882.6(5)
_computing_cell_refinement 'APEX3 (Bruker, 2015)'
_computing_data_collection 'Bruker APEX3 (Bruker, 2015)'
_computing_data_reduction 'SAINT (Bruker, 2014)'
_computing_molecular_graphics
;
   'SXGRAPH (L. Farrugia, 1999), Mercury (CSD, 2020)'
;
_computing_publication_material 'CRYSCALC (T. Roisnel, local program, 2020)'
_computing_structure_refinement 'SHELXL-2018_3 (Sheldrick, 2018)'
_computing_structure_solution 'SHELXT (G. Sheldrick, 2015)'
_diffrn_ambient_temperature 150(2)
_diffrn_detector '(CMOS) PHOTON 100'
_diffrn_detector_area_resol_mean 10.4167
_diffrn_measured_fraction_theta_full 0.997
_diffrn_measured_fraction_theta_max 0.997
_diffrn_measurement_device_type 'D8 VENTURE Bruker AXS'
_diffrn_measurement_method 'rotation images'
_diffrn_orient_matrix_UB_11 -0.0201809
_diffrn_orient_matrix_UB_12 -0.0268190
_diffrn_orient_matrix_UB_13 -0.0549880
_diffrn_orient_matrix_UB_21 0.0265565
_diffrn_orient_matrix_UB_22 -0.0256434
_diffrn_orient_matrix_UB_23 0.0268817
_diffrn_orient_matrix_UB_31 -0.0180146
_diffrn_orient_matrix_UB_32 -0.0077585
_diffrn_orient_matrix_UB_33 0.1012288
_diffrn_radiation_monochromator 'multilayer monochromator'
_diffrn_radiation_probe x-ray
_diffrn_radiation_source 'Incoatec microfocus sealed tube'
_diffrn_radiation_type MoK\a
_diffrn_radiation_wavelength 0.71073
_diffrn_reflns_av_R_equivalents 0.0462
_diffrn_reflns_av_unetI/netI 0.0331
_diffrn_reflns_limit_h_max 34
_diffrn_reflns_limit_h_min -34
_diffrn_reflns_limit_k_max 34
_diffrn_reflns_limit_k_min -27
_diffrn_reflns_limit_l_max 10
_diffrn_reflns_limit_l_min -10
_diffrn_reflns_number 17005
_diffrn_reflns_theta_full 25.242
_diffrn_reflns_theta_max 27.526
_diffrn_reflns_theta_min 2.530
_diffrn_source_current 1.00
_diffrn_source_power 50.0
_diffrn_source_voltage 50.00
_exptl_absorpt_coefficient_mu 0.179
_exptl_absorpt_correction_T_max 0.977
_exptl_absorpt_correction_T_min 0.880
_exptl_absorpt_correction_type multi-scan
_exptl_absorpt_process_details
;
  [Sheldrick, G.M. (2014). SADABS Bruker AXS Inc., Madison, Wisconsin, USA]
;
_exptl_crystal_colour colourless
_exptl_crystal_density_diffrn 1.257
_exptl_crystal_description stick
_exptl_crystal_F_000 2336
_exptl_crystal_size_max 0.580
_exptl_crystal_size_mid 0.220
_exptl_crystal_size_min 0.130
_refine_diff_density_max 0.267
_refine_diff_density_min -0.370
_refine_diff_density_rms 0.050
_refine_ls_extinction_method none
_refine_ls_goodness_of_fit_ref 1.081
_refine_ls_hydrogen_treatment mixed
_refine_ls_matrix_type full
_refine_ls_number_parameters 184
_refine_ls_number_reflns 3379
_refine_ls_number_restraints 0
_refine_ls_restrained_S_all 1.081
_refine_ls_R_factor_all 0.0580
_refine_ls_R_factor_gt 0.0435
_refine_ls_shift/su_max 0.015
_refine_ls_shift/su_mean 0.003
_refine_ls_structure_factor_coef Fsqd
_refine_ls_weighting_details 'w=1/[\s^2^(Fo^2^)+(0.0354P)^2^+7.7327P] where P=(Fo^2^+2Fc^2^)/3'
_refine_ls_weighting_scheme calc
_refine_ls_wR_factor_gt 0.0996
_refine_ls_wR_factor_ref 0.1084
_reflns_number_gt 2774
_reflns_number_total 3379
_reflns_threshold_expression >2sigma(I)
_cod_data_source_file d1cc02143e2.cif
_cod_data_source_block AGM_C001
_cod_original_cell_volume 5882.6(8)
_cod_original_sg_symbol_H-M 'I 41/a'
_cod_database_code 7128516

loop_
_space_group_symop_operation_xyz
'x, y, z'
'-x+1/2, -y, z+1/2'
'-y+3/4, x+1/4, z+1/4'
'y+3/4, -x+3/4, z+3/4'
'x+1/2, y+1/2, z+1/2'
'-x+1, -y+1/2, z+1'
'-y+5/4, x+3/4, z+3/4'
'y+5/4, -x+5/4, z+5/4'
'-x, -y, -z'
'x-1/2, y, -z-1/2'
'y-3/4, -x-1/4, -z-1/4'
'-y-3/4, x-3/4, -z-3/4'
'-x+1/2, -y+1/2, -z+1/2'
'x, y+1/2, -z'
'y-1/4, -x+1/4, -z+1/4'
'-y-1/4, x-1/4, -z-1/4'

loop_
_atom_site_label
_atom_site_type_symbol
_atom_site_fract_x
_atom_site_fract_y
_atom_site_fract_z
_atom_site_U_iso_or_equiv
_atom_site_adp_type
_atom_site_occupancy
_atom_site_site_symmetry_order
_atom_site_calc_flag
_atom_site_refinement_flags_posn
_atom_site_refinement_flags_adp
_atom_site_refinement_flags_occupancy
_atom_site_disorder_assembly
_atom_site_disorder_group
P1 P 0.49963(2) 0.37960(2) 0.29300(5) 0.02748(13) Uani 1 1 d . . . . .
C1 C 0.51230(6) 0.37699(6) 0.5059(2) 0.0256(3) Uani 1 1 d . . . . .
C2 C 0.49232(7) 0.33570(8) 0.5865(3) 0.0445(5) Uani 1 1 d . . . . .
H2 H 0.474844 0.309969 0.529909 0.053 Uiso 1 1 calc R U . . .
C3 C 0.49771(8) 0.33184(10) 0.7484(3) 0.0588(7) Uani 1 1 d . . . . .
H3 H 0.483215 0.303847 0.802668 0.071 Uiso 1 1 calc R U . . .
C4 C 0.52394(8) 0.36822(10) 0.8320(3) 0.0518(6) Uani 1 1 d . . . . .
H4 H 0.527680 0.365196 0.943398 0.062 Uiso 1 1 calc R U . . .
C5 C 0.54476(8) 0.40910(8) 0.7533(2) 0.0407(5) Uani 1 1 d . . . . .
H5 H 0.563083 0.434201 0.810037 0.049 Uiso 1 1 calc R U . . .
C6 C 0.53875(7) 0.41329(7) 0.5907(2) 0.0297(4) Uani 1 1 d . . . . .
H6 H 0.553009 0.441482 0.536752 0.036 Uiso 1 1 calc R U . . .
C7 C 0.54512(6) 0.42800(7) 0.2296(2) 0.0318(4) Uani 1 1 d . . . . .
C8 C 0.59500(7) 0.41199(9) 0.2069(3) 0.0488(6) Uani 1 1 d . . . . .
H8 H 0.603631 0.377470 0.224331 0.059 Uiso 1 1 calc R U . . .
C9 C 0.63200(8) 0.44583(12) 0.1594(3) 0.0654(8) Uani 1 1 d . . . . .
H9 H 0.665813 0.434428 0.144235 0.078 Uiso 1 1 calc R U . . .
C10 C 0.62004(9) 0.49619(11) 0.1340(3) 0.0634(8) Uani 1 1 d . . . . .
H10 H 0.645668 0.519610 0.104017 0.076 Uiso 1 1 calc R U . . .
C11 C 0.57075(9) 0.51213(10) 0.1523(3) 0.0566(6) Uani 1 1 d . . . . .
H11 H 0.562223 0.546536 0.132505 0.068 Uiso 1 1 calc R U . . .
C12 C 0.53333(8) 0.47833(8) 0.1995(2) 0.0402(5) Uani 1 1 d . . . . .
H12 H 0.499391 0.489763 0.211358 0.048 Uiso 1 1 calc R U . . .
C13 C 0.43881(6) 0.41324(6) 0.29305(19) 0.0247(3) Uani 1 1 d . . . . .
C14 C 0.40351(6) 0.40039(6) 0.17749(19) 0.0243(3) Uani 1 1 d . . . . .
H14 H 0.411920 0.375383 0.101007 0.029 Uiso 1 1 calc R U . . .
C15 C 0.35626(6) 0.42341(6) 0.17189(19) 0.0243(3) Uani 1 1 d . . . . .
H15 H 0.332546 0.414079 0.092475 0.029 Uiso 1 1 calc R U . . .
C16 C 0.34382(6) 0.46003(6) 0.2825(2) 0.0232(3) Uani 1 1 d . . . . .
C17 C 0.37809(6) 0.47317(6) 0.4004(2) 0.0255(3) Uani 1 1 d . . . . .
H17 H 0.369413 0.498097 0.476912 0.031 Uiso 1 1 calc R U . . .
C18 C 0.42498(6) 0.44964(6) 0.4056(2) 0.0258(3) Uani 1 1 d . . . . .
H18 H 0.448216 0.458356 0.487003 0.031 Uiso 1 1 calc R U . . .
O19 O 0.29750(4) 0.48438(4) 0.28255(16) 0.0296(3) Uani 1 1 d . . . . .
H19 H 0.2796(8) 0.4750(8) 0.206(3) 0.035 Uiso 1 1 d . U . . .

loop_
_atom_site_aniso_label
_atom_site_aniso_U_11
_atom_site_aniso_U_22
_atom_site_aniso_U_33
_atom_site_aniso_U_23
_atom_site_aniso_U_13
_atom_site_aniso_U_12
P1 0.0246(2) 0.0294(2) 0.0284(2) -0.00307(18) -0.00310(17) 0.00498(17)
C1 0.0203(7) 0.0271(8) 0.0292(8) 0.0061(7) -0.0011(6) 0.0035(6)
C2 0.0330(10) 0.0415(11) 0.0590(14) 0.0229(10) -0.0141(9) -0.0110(8)
C3 0.0386(11) 0.0773(17) 0.0604(15) 0.0482(14) -0.0016(11) -0.0065(11)
C4 0.0454(12) 0.0817(17) 0.0283(10) 0.0186(11) 0.0075(9) 0.0258(12)
C5 0.0454(11) 0.0460(11) 0.0307(10) -0.0043(9) -0.0074(8) 0.0181(9)
C6 0.0325(9) 0.0284(8) 0.0282(9) 0.0027(7) -0.0016(7) 0.0033(7)
C7 0.0265(8) 0.0482(11) 0.0208(8) 0.0072(7) -0.0014(7) 0.0033(7)
C8 0.0317(10) 0.0692(15) 0.0455(12) 0.0284(11) 0.0048(9) 0.0146(10)
C9 0.0270(10) 0.109(2) 0.0601(15) 0.0525(15) 0.0054(10) 0.0083(12)
C10 0.0391(12) 0.095(2) 0.0566(15) 0.0461(14) 0.0025(11) -0.0107(12)
C11 0.0498(13) 0.0606(14) 0.0593(15) 0.0278(12) 0.0101(11) -0.0059(11)
C12 0.0354(10) 0.0460(11) 0.0392(11) 0.0109(9) 0.0084(8) 0.0026(8)
C13 0.0243(8) 0.0246(8) 0.0252(8) 0.0018(6) -0.0006(6) 0.0000(6)
C14 0.0251(8) 0.0250(8) 0.0227(8) -0.0001(6) 0.0005(6) -0.0015(6)
C15 0.0234(7) 0.0251(8) 0.0244(8) 0.0022(6) -0.0034(6) -0.0042(6)
C16 0.0204(7) 0.0190(7) 0.0303(9) 0.0036(6) -0.0009(6) -0.0011(6)
C17 0.0273(8) 0.0202(7) 0.0289(9) -0.0032(6) -0.0019(7) -0.0002(6)
C18 0.0257(8) 0.0243(8) 0.0275(8) -0.0012(6) -0.0048(6) -0.0014(6)
O19 0.0228(6) 0.0271(6) 0.0388(7) -0.0060(5) -0.0061(5) 0.0022(5)

loop_
_atom_type_symbol
_atom_type_description
_atom_type_scat_dispersion_real
_atom_type_scat_dispersion_imag
_atom_type_scat_source
C C 0.0033 0.0016 'International Tables Vol C Tables 4.2.6.8 and 6.1.1.4'
H H 0.0000 0.0000 'International Tables Vol C Tables 4.2.6.8 and 6.1.1.4'
O O 0.0106 0.0060 'International Tables Vol C Tables 4.2.6.8 and 6.1.1.4'
P P 0.1023 0.0942 'International Tables Vol C Tables 4.2.6.8 and 6.1.1.4'

loop_
_geom_angle_atom_site_label_1
_geom_angle_atom_site_label_2
_geom_angle_atom_site_label_3
_geom_angle
_geom_angle_site_symmetry_1
_geom_angle_site_symmetry_3
_geom_angle_publ_flag
C1 P1 C7 101.19(8) . . ?
C1 P1 C13 100.23(7) . . ?
C7 P1 C13 103.64(8) . . ?
C6 C1 C2 118.64(17) . . ?
C6 C1 P1 125.08(13) . . ?
C2 C1 P1 116.27(14) . . ?
C3 C2 C1 120.4(2) . . ?
C3 C2 H2 119.8 . . ?
C1 C2 H2 119.8 . . ?
C4 C3 C2 120.6(2) . . ?
C4 C3 H3 119.7 . . ?
C2 C3 H3 119.7 . . ?
C3 C4 C5 119.72(19) . . ?
C3 C4 H4 120.1 . . ?
C5 C4 H4 120.1 . . ?
C4 C5 C6 119.6(2) . . ?
C4 C5 H5 120.2 . . ?
C6 C5 H5 120.2 . . ?
C1 C6 C5 121.01(18) . . ?
C1 C6 H6 119.5 . . ?
C5 C6 H6 119.5 . . ?
C12 C7 C8 118.44(18) . . ?
C12 C7 P1 125.00(14) . . ?
C8 C7 P1 116.54(15) . . ?
C9 C8 C7 120.7(2) . . ?
C9 C8 H8 119.7 . . ?
C7 C8 H8 119.7 . . ?
C8 C9 C10 120.3(2) . . ?
C8 C9 H9 119.8 . . ?
C10 C9 H9 119.8 . . ?
C11 C10 C9 119.5(2) . . ?
C11 C10 H10 120.3 . . ?
C9 C10 H10 120.3 . . ?
C10 C11 C12 120.5(2) . . ?
C10 C11 H11 119.7 . . ?
C12 C11 H11 119.7 . . ?
C7 C12 C11 120.51(19) . . ?
C7 C12 H12 119.7 . . ?
C11 C12 H12 119.7 . . ?
C14 C13 C18 118.01(15) . . ?
C14 C13 P1 117.87(12) . . ?
C18 C13 P1 124.07(12) . . ?
C15 C14 C13 121.24(15) . . ?
C15 C14 H14 119.4 . . ?
C13 C14 H14 119.4 . . ?
C16 C15 C14 119.70(15) . . ?
C16 C15 H15 120.1 . . ?
C14 C15 H15 120.1 . . ?
O19 C16 C15 122.34(14) . . ?
O19 C16 C17 117.34(14) . . ?
C15 C16 C17 120.31(15) . . ?
C18 C17 C16 119.44(15) . . ?
C18 C17 H17 120.3 . . ?
C16 C17 H17 120.3 . . ?
C17 C18 C13 121.27(15) . . ?
C17 C18 H18 119.4 . . ?
C13 C18 H18 119.4 . . ?
C16 O19 H19 111.2(14) . . ?

loop_
_geom_bond_atom_site_label_1
_geom_bond_atom_site_label_2
_geom_bond_distance
_geom_bond_site_symmetry_2
_geom_bond_publ_flag
P1 C1 1.8316(18) . ?
P1 C7 1.8323(19) . ?
P1 C13 1.8336(16) . ?
C1 C6 1.385(2) . ?
C1 C2 1.389(2) . ?
C2 C3 1.379(3) . ?
C2 H2 0.9500 . ?
C3 C4 1.378(4) . ?
C3 H3 0.9500 . ?
C4 C5 1.381(3) . ?
C4 H4 0.9500 . ?
C5 C6 1.388(3) . ?
C5 H5 0.9500 . ?
C6 H6 0.9500 . ?
C7 C12 1.387(3) . ?
C7 C8 1.395(3) . ?
C8 C9 1.382(3) . ?
C8 H8 0.9500 . ?
C9 C10 1.382(4) . ?
C9 H9 0.9500 . ?
C10 C11 1.375(3) . ?
C10 H10 0.9500 . ?
C11 C12 1.389(3) . ?
C11 H11 0.9500 . ?
C12 H12 0.9500 . ?
C13 C14 1.392(2) . ?
C13 C18 1.400(2) . ?
C14 C15 1.387(2) . ?
C14 H14 0.9500 . ?
C15 C16 1.384(2) . ?
C15 H15 0.9500 . ?
C16 O19 1.3806(19) . ?
C16 C17 1.390(2) . ?
C17 C18 1.385(2) . ?
C17 H17 0.9500 . ?
C18 H18 0.9500 . ?
O19 H19 0.84(2) . ?

loop_
_geom_torsion_atom_site_label_1
_geom_torsion_atom_site_label_2
_geom_torsion_atom_site_label_3
_geom_torsion_atom_site_label_4
_geom_torsion
_geom_torsion_site_symmetry_1
_geom_torsion_site_symmetry_2
_geom_torsion_site_symmetry_3
_geom_torsion_site_symmetry_4
_geom_torsion_publ_flag
C7 P1 C1 C6 15.97(16) . . . . ?
C13 P1 C1 C6 -90.29(15) . . . . ?
C7 P1 C1 C2 -165.76(15) . . . . ?
C13 P1 C1 C2 87.98(15) . . . . ?
C6 C1 C2 C3 1.7(3) . . . . ?
P1 C1 C2 C3 -176.71(17) . . . . ?
C1 C2 C3 C4 -1.5(4) . . . . ?
C2 C3 C4 C5 0.4(3) . . . . ?
C3 C4 C5 C6 0.4(3) . . . . ?
C2 C1 C6 C5 -0.8(3) . . . . ?
P1 C1 C6 C5 177.38(14) . . . . ?
C4 C5 C6 C1 -0.2(3) . . . . ?
C1 P1 C7 C12 -100.43(17) . . . . ?
C13 P1 C7 C12 3.12(19) . . . . ?
C1 P1 C7 C8 81.14(16) . . . . ?
C13 P1 C7 C8 -175.32(15) . . . . ?
C12 C7 C8 C9 1.6(3) . . . . ?
P1 C7 C8 C9 -179.87(19) . . . . ?
C7 C8 C9 C10 0.1(4) . . . . ?
C8 C9 C10 C11 -1.7(4) . . . . ?
C9 C10 C11 C12 1.5(4) . . . . ?
C8 C7 C12 C11 -1.8(3) . . . . ?
P1 C7 C12 C11 179.82(18) . . . . ?
C10 C11 C12 C7 0.3(4) . . . . ?
C1 P1 C13 C14 -145.82(13) . . . . ?
C7 P1 C13 C14 109.90(14) . . . . ?
C1 P1 C13 C18 31.67(16) . . . . ?
C7 P1 C13 C18 -72.61(16) . . . . ?
C18 C13 C14 C15 1.0(2) . . . . ?
P1 C13 C14 C15 178.64(12) . . . . ?
C13 C14 C15 C16 0.3(2) . . . . ?
C14 C15 C16 O19 179.75(14) . . . . ?
C14 C15 C16 C17 -1.1(2) . . . . ?
O19 C16 C17 C18 179.78(14) . . . . ?
C15 C16 C17 C18 0.6(2) . . . . ?
C16 C17 C18 C13 0.8(2) . . . . ?
C14 C13 C18 C17 -1.5(2) . . . . ?
P1 C13 C18 C17 -179.01(13) . . . . ?
